data_7218327
loop_
_publ_author_name
'Aaker\"oy, Christer B.'
'Welideniya, Dhanushi'
'Desper, John'
'Moore, Curtis'

_publ_section_title
;
 Halogen-bond driven co-crystallization of potential anti-cancer
 compounds: a structural study
;
_journal_issue 44
_journal_name_full CrystEngComm
_journal_page_first 10203
_journal_paper_doi 10.1039/C4CE01614A
_journal_volume 16
_journal_year 2014
_chemical_formula_moiety 'C16 H18 N4 O2, C4 F8 I2 '
_chemical_formula_sum 'C20 H18 F8 I2 N4 O2'
_chemical_formula_weight 752.18
_chemical_name_systematic
; 
 ? 
;
_space_group_IT_number 2
_symmetry_cell_setting triclinic
_symmetry_space_group_name_Hall '-P 1'
_symmetry_space_group_name_H-M 'P -1'
_atom_sites_solution_hydrogens geom
_atom_sites_solution_primary direct
_atom_sites_solution_secondary difmap
_audit_creation_method SHELXL-97
_cell_angle_alpha 71.067(2)
_cell_angle_beta 88.865(3)
_cell_angle_gamma 86.924(2)
_cell_formula_units_Z 1
_cell_length_a 4.9772(12)
_cell_length_b 10.655(3)
_cell_length_c 12.169(3)
_cell_measurement_reflns_used 5012
_cell_measurement_temperature 100(2)
_cell_measurement_theta_max 26.30
_cell_measurement_theta_min 2.21
_cell_volume 609.6(3)
_computing_cell_refinement 'Bruker SAINT'
_computing_data_collection 'Bruker APEX2'
_computing_data_reduction 'Bruker SAINT'
_computing_molecular_graphics 'Bruker SHELXTL'
_computing_publication_material 'Bruker SHELXTL'
_computing_structure_refinement 'SHELXL-97 (Sheldrick, 2008)'
_computing_structure_solution 'SHELXS-97 (Sheldrick, 2008)'
_diffrn_ambient_temperature 100(2)
_diffrn_measured_fraction_theta_full 0.999
_diffrn_measured_fraction_theta_max 0.995
_diffrn_measurement_device_type 'Bruker APEX-II CCD'
_diffrn_measurement_method '\f and \w scans'
_diffrn_radiation_monochromator graphite
_diffrn_radiation_source 'fine-focus sealed tube'
_diffrn_radiation_type MoK\a
_diffrn_radiation_wavelength 0.71073
_diffrn_reflns_av_R_equivalents 0.0332
_diffrn_reflns_av_sigmaI/netI 0.0311
_diffrn_reflns_limit_h_max 6
_diffrn_reflns_limit_h_min -6
_diffrn_reflns_limit_k_max 13
_diffrn_reflns_limit_k_min -13
_diffrn_reflns_limit_l_max 15
_diffrn_reflns_limit_l_min -15
_diffrn_reflns_number 9444
_diffrn_reflns_theta_full 25.00
_diffrn_reflns_theta_max 26.47
_diffrn_reflns_theta_min 1.77
_exptl_absorpt_coefficient_mu 2.667
_exptl_absorpt_correction_T_max 0.7763
_exptl_absorpt_correction_T_min 0.5017
_exptl_absorpt_correction_type multi-scan
_exptl_absorpt_process_details sadabs
_exptl_crystal_colour colourless
_exptl_crystal_density_diffrn 2.049
_exptl_crystal_density_method 'not measured'
_exptl_crystal_description PLATE
_exptl_crystal_F_000 360
_exptl_crystal_size_max 0.30
_exptl_crystal_size_mid 0.15
_exptl_crystal_size_min 0.10
_refine_diff_density_max 0.789
_refine_diff_density_min -0.491
_refine_diff_density_rms 0.091
_refine_ls_extinction_method none
_refine_ls_goodness_of_fit_ref 1.021
_refine_ls_hydrogen_treatment mixed
_refine_ls_matrix_type full
_refine_ls_number_parameters 166
_refine_ls_number_reflns 2518
_refine_ls_number_restraints 1
_refine_ls_restrained_S_all 1.021
_refine_ls_R_factor_all 0.0269
_refine_ls_R_factor_gt 0.0225
_refine_ls_shift/su_max 0.001
_refine_ls_shift/su_mean 0.000
_refine_ls_structure_factor_coef Fsqd
_refine_ls_weighting_details 'calc w=1/[\s^2^(Fo^2^)+(0.0225P)^2^+0.4808P] where P=(Fo^2^+2Fc^2^)/3'
_refine_ls_weighting_scheme calc
_refine_ls_wR_factor_gt 0.0498
_refine_ls_wR_factor_ref 0.0525
_reflns_number_gt 2295
_reflns_number_total 2518
_reflns_threshold_expression >2sigma(I)
_cod_data_source_file c4ce01614a2.cif
_cod_data_source_block A4D4
_cod_depositor_comments
;
The following automatic conversions were performed:

'_symmetry_cell_setting' value 'Triclinic' changed to 'triclinic'
according to
/usr/data/users/saulius/crontab/automatic-downloads/rss-feeds/RSC/lib/dictionaries/cif_core.dic
dictionary named 'cif_core.dic' version 2.4.2 from 2011-04-26.

Automatic conversion script
Id: cif_fix_values 2827 2014-09-09 07:05:25Z andrius 

 Adding full bibliography for 7218320--7218332.cif.
;
_cod_original_sg_symbol_H-M P-1
_cod_database_code 7218327

loop_
_symmetry_equiv_pos_as_xyz
'x, y, z'
'-x, -y, -z'

loop_
_atom_site_label
_atom_site_type_symbol
_atom_site_fract_x
_atom_site_fract_y
_atom_site_fract_z
_atom_site_U_iso_or_equiv
_atom_site_adp_type
_atom_site_occupancy
_atom_site_symmetry_multiplicity
_atom_site_calc_flag
_atom_site_refinement_flags
I1 I 0.42092(4) 0.784616(18) 0.806575(16) 0.02345(7) Uani 1 1 d .
F1 F 0.7685(4) 0.9918(2) 0.81967(16) 0.0381(5) Uani 1 1 d .
F2 F 0.3512(4) 1.06271(16) 0.78828(15) 0.0335(4) Uani 1 1 d .
F3 F 0.6417(3) 0.83699(16) 1.03965(14) 0.0262(4) Uani 1 1 d .
F4 F 0.2195(3) 0.90447(16) 1.00883(14) 0.0234(4) Uani 1 1 d .
O1 O 0.4650(4) 0.3170(2) 0.56792(17) 0.0227(4) Uani 1 1 d .
N1 N 0.2200(5) 0.5616(2) 0.7626(2) 0.0246(5) Uani 1 1 d .
N2 N 0.0337(5) 0.2644(2) 0.5557(2) 0.0193(5) Uani 1 1 d D
H2N H -0.130(4) 0.276(3) 0.572(3) 0.023 Uiso 1 1 d D
C1 C 0.2768(6) 0.4978(3) 0.6864(2) 0.0217(6) Uani 1 1 d .
H1A H 0.4199 0.5273 0.6330 0.026 Uiso 1 1 calc R
C2 C 0.0179(6) 0.5186(3) 0.8374(3) 0.0236(6) Uani 1 1 d .
H2A H -0.0248 0.5637 0.8917 0.028 Uiso 1 1 calc R
C3 C -0.1317(6) 0.4126(3) 0.8399(3) 0.0249(6) Uani 1 1 d .
H3A H -0.2725 0.3849 0.8950 0.030 Uiso 1 1 calc R
C4 C -0.0716(6) 0.3472(3) 0.7601(2) 0.0216(6) Uani 1 1 d .
H4A H -0.1717 0.2740 0.7593 0.026 Uiso 1 1 calc R
C5 C 0.1365(5) 0.3900(3) 0.6813(2) 0.0173(5) Uani 1 1 d .
C6 C 0.2256(5) 0.3210(3) 0.5960(2) 0.0175(5) Uani 1 1 d .
C7 C 0.0918(6) 0.1798(3) 0.4847(3) 0.0223(6) Uani 1 1 d .
H7A H 0.2891 0.1651 0.4794 0.027 Uiso 1 1 calc R
H7B H 0.0225 0.2249 0.4052 0.027 Uiso 1 1 calc R
C8 C -0.0353(6) 0.0466(3) 0.5350(2) 0.0199(6) Uani 1 1 d .
H8A H -0.2333 0.0614 0.5366 0.024 Uiso 1 1 calc R
H8B H 0.0265 0.0040 0.6161 0.024 Uiso 1 1 calc R
C9 C 0.5144(6) 0.9593(3) 0.8496(2) 0.0213(6) Uani 1 1 d .
C10 C 0.4742(5) 0.9394(3) 0.9797(2) 0.0186(6) Uani 1 1 d .

loop_
_atom_site_aniso_label
_atom_site_aniso_U_11
_atom_site_aniso_U_22
_atom_site_aniso_U_33
_atom_site_aniso_U_23
_atom_site_aniso_U_13
_atom_site_aniso_U_12
I1 0.02649(11) 0.02287(11) 0.02413(11) -0.01201(8) 0.00147(8) -0.00132(7)
F1 0.0332(11) 0.0559(13) 0.0362(11) -0.0277(10) 0.0175(9) -0.0256(9)
F2 0.0576(13) 0.0185(9) 0.0233(9) -0.0049(7) -0.0105(8) -0.0005(8)
F3 0.0295(9) 0.0209(9) 0.0285(9) -0.0091(7) -0.0067(7) 0.0062(7)
F4 0.0168(8) 0.0254(9) 0.0310(9) -0.0126(7) 0.0074(7) -0.0084(7)
O1 0.0160(10) 0.0281(11) 0.0259(11) -0.0112(9) 0.0033(8) -0.0031(8)
N1 0.0281(14) 0.0217(13) 0.0258(13) -0.0100(11) 0.0000(11) -0.0024(10)
N2 0.0130(11) 0.0244(12) 0.0239(12) -0.0128(10) 0.0028(10) 0.0001(9)
C1 0.0206(14) 0.0217(14) 0.0235(15) -0.0082(12) 0.0027(12) -0.0033(11)
C2 0.0278(16) 0.0220(15) 0.0222(15) -0.0093(12) -0.0027(12) 0.0045(12)
C3 0.0262(16) 0.0258(16) 0.0232(15) -0.0090(13) 0.0056(12) -0.0018(12)
C4 0.0211(14) 0.0208(14) 0.0237(15) -0.0079(12) 0.0004(11) -0.0035(11)
C5 0.0160(13) 0.0166(13) 0.0183(13) -0.0045(11) -0.0034(11) 0.0019(10)
C6 0.0170(14) 0.0165(13) 0.0180(13) -0.0041(11) 0.0007(11) -0.0008(10)
C7 0.0226(15) 0.0251(15) 0.0228(15) -0.0129(12) 0.0027(12) -0.0018(12)
C8 0.0195(14) 0.0226(14) 0.0196(14) -0.0100(12) -0.0007(11) 0.0009(11)
C9 0.0207(14) 0.0199(14) 0.0233(15) -0.0066(12) 0.0010(12) -0.0053(11)
C10 0.0151(13) 0.0186(14) 0.0222(14) -0.0065(12) -0.0011(11) -0.0011(11)

loop_
_atom_type_symbol
_atom_type_description
_atom_type_scat_dispersion_real
_atom_type_scat_dispersion_imag
_atom_type_scat_source
C C 0.0033 0.0016 'International Tables Vol C Tables 4.2.6.8 and 6.1.1.4'
H H 0.0000 0.0000 'International Tables Vol C Tables 4.2.6.8 and 6.1.1.4'
N N 0.0061 0.0033 'International Tables Vol C Tables 4.2.6.8 and 6.1.1.4'
O O 0.0106 0.0060 'International Tables Vol C Tables 4.2.6.8 and 6.1.1.4'
F F 0.0171 0.0103 'International Tables Vol C Tables 4.2.6.8 and 6.1.1.4'
I I -0.4742 1.8119 'International Tables Vol C Tables 4.2.6.8 and 6.1.1.4'

loop_
_geom_angle_atom_site_label_1
_geom_angle_atom_site_label_2
_geom_angle_atom_site_label_3
_geom_angle
_geom_angle_site_symmetry_1
_geom_angle_site_symmetry_3
C1 N1 C2 117.5(2) . .
C6 N2 C7 122.9(2) . .
C6 N2 H2N 121(2) . .
C7 N2 H2N 117(2) . .
N1 C1 C5 123.3(3) . .
N1 C1 H1A 118.3 . .
C5 C1 H1A 118.3 . .
N1 C2 C3 123.7(3) . .
N1 C2 H2A 118.2 . .
C3 C2 H2A 118.2 . .
C2 C3 C4 118.4(3) . .
C2 C3 H3A 120.8 . .
C4 C3 H3A 120.8 . .
C3 C4 C5 119.2(3) . .
C3 C4 H4A 120.4 . .
C5 C4 H4A 120.4 . .
C4 C5 C1 118.0(2) . .
C4 C5 C6 122.9(2) . .
C1 C5 C6 119.0(2) . .
O1 C6 N2 123.5(2) . .
O1 C6 C5 120.2(2) . .
N2 C6 C5 116.2(2) . .
N2 C7 C8 111.5(2) . .
N2 C7 H7A 109.3 . .
C8 C7 H7A 109.3 . .
N2 C7 H7B 109.3 . .
C8 C7 H7B 109.3 . .
H7A C7 H7B 108.0 . .
C7 C8 C8 112.3(3) . 2_556
C7 C8 H8A 109.1 . .
C8 C8 H8A 109.1 2_556 .
C7 C8 H8B 109.1 . .
C8 C8 H8B 109.1 2_556 .
H8A C8 H8B 107.9 . .
F1 C9 F2 107.4(2) . .
F1 C9 C10 109.2(2) . .
F2 C9 C10 108.6(2) . .
F1 C9 I1 110.67(18) . .
F2 C9 I1 108.93(17) . .
C10 C9 I1 111.98(18) . .
F4 C10 F3 107.9(2) . .
F4 C10 C9 108.4(2) . .
F3 C10 C9 107.8(2) . .
F4 C10 C10 107.8(3) . 2_677
F3 C10 C10 107.9(3) . 2_677
C9 C10 C10 116.6(3) . 2_677

loop_
_geom_bond_atom_site_label_1
_geom_bond_atom_site_label_2
_geom_bond_distance
_geom_bond_site_symmetry_2
I1 C9 2.166(3) .
F1 C9 1.341(3) .
F2 C9 1.351(3) .
F3 C10 1.352(3) .
F4 C10 1.349(3) .
O1 C6 1.236(3) .
N1 C1 1.334(4) .
N1 C2 1.339(4) .
N2 C6 1.337(3) .
N2 C7 1.453(3) .
N2 H2N 0.844(17) .
C1 C5 1.395(4) .
C1 H1A 0.9500 .
C2 C3 1.377(4) .
C2 H2A 0.9500 .
C3 C4 1.388(4) .
C3 H3A 0.9500 .
C4 C5 1.389(4) .
C4 H4A 0.9500 .
C5 C6 1.502(4) .
C7 C8 1.518(4) .
C7 H7A 0.9900 .
C7 H7B 0.9900 .
C8 C8 1.529(5) 2_556
C8 H8A 0.9900 .
C8 H8B 0.9900 .
C9 C10 1.538(4) .
C10 C10 1.561(5) 2_677

loop_
_geom_hbond_atom_site_label_D
_geom_hbond_atom_site_label_H
_geom_hbond_atom_site_label_A
_geom_hbond_distance_DH
_geom_hbond_distance_HA
_geom_hbond_distance_DA
_geom_hbond_angle_DHA
_geom_hbond_site_symmetry_A
N2 H2N O1 0.844(17) 2.040(19) 2.866(3) 166(3) 1_455

loop_
_geom_torsion_atom_site_label_1
_geom_torsion_atom_site_label_2
_geom_torsion_atom_site_label_3
_geom_torsion_atom_site_label_4
_geom_torsion
_geom_torsion_site_symmetry_4
C2 N1 C1 C5 0.1(4) .
C1 N1 C2 C3 0.3(4) .
N1 C2 C3 C4 -0.6(5) .
C2 C3 C4 C5 0.3(4) .
C3 C4 C5 C1 0.0(4) .
C3 C4 C5 C6 176.6(3) .
N1 C1 C5 C4 -0.3(4) .
N1 C1 C5 C6 -177.0(3) .
C7 N2 C6 O1 7.0(4) .
C7 N2 C6 C5 -171.9(2) .
C4 C5 C6 O1 -146.1(3) .
C1 C5 C6 O1 30.4(4) .
C4 C5 C6 N2 32.8(4) .
C1 C5 C6 N2 -150.6(3) .
C6 N2 C7 C8 126.8(3) .
N2 C7 C8 C8 -177.1(3) 2_556
F1 C9 C10 F4 -178.9(2) .
F2 C9 C10 F4 64.3(3) .
I1 C9 C10 F4 -56.0(2) .
F1 C9 C10 F3 -62.3(3) .
F2 C9 C10 F3 -179.1(2) .
I1 C9 C10 F3 60.6(2) .
F1 C9 C10 C10 59.2(4) 2_677
F2 C9 C10 C10 -57.6(4) 2_677
I1 C9 C10 C10 -177.9(2) 2_677
